data_2013781
loop_
_publ_author_name
'Arvanitis, Georgia M.'
'Berardini, Michael E.'
'Ho, Douglas M.'
.

_publ_section_title
;
 Two new polymorphs of <i>trans</i>-bis(hinokitiolato)copper(II)
;
_journal_issue 3
_journal_name_full 'Acta Crystallographica Section C'
_journal_page_first m126
_journal_page_last m128
_journal_paper_doi 10.1107/S0108270104001957
_journal_volume 60
_journal_year 2004
_chemical_formula_iupac '[Cu (C10 H11 O2)2]'
_chemical_formula_moiety 'C20 H22 Cu O4'
_chemical_formula_structural 'Cu (C10 H11 O2)2'
_chemical_formula_sum 'C20 H22 Cu O4'
_chemical_formula_weight 389.92
_chemical_name_systematic
;
 trans-Bis(3-isopropyl-7-oxocyclohepta-1,3,5-trienolato)copper(II),
 Triclinic Form Ia
;
_space_group_IT_number 2
_symmetry_cell_setting triclinic
_symmetry_space_group_name_Hall '-P 1'
_symmetry_space_group_name_H-M 'P -1'
_atom_sites_solution_hydrogens geom
_atom_sites_solution_primary heavy
_atom_sites_solution_secondary difmap
_cell_angle_alpha 77.747(3)
_cell_angle_beta 84.255(3)
_cell_angle_gamma 70.508(3)
_cell_formula_units_Z 1
_cell_length_a 5.1549(3)
_cell_length_b 6.9872(4)
_cell_length_c 13.9097(8)
_cell_measurement_reflns_used 6146
_cell_measurement_temperature 298(2)
_cell_measurement_theta_max 27.47
_cell_measurement_theta_min 1.50
_cell_volume 461.30(5)
_computing_cell_refinement 'DENZO--SMN (Otwinowski & Minor, 1997)'
_computing_data_collection 'COLLECT (Nonius, 1998)'
_computing_data_reduction 'DENZO--SMN and SHELXTL (Sheldrick, 1996)'
_computing_molecular_graphics SHELXTL
_computing_publication_material SHELXTL
_computing_structure_refinement SHELXTL
_computing_structure_solution 'SHELXS86 (Sheldrick, 1990)'
_diffrn_ambient_temperature 298(2)
_diffrn_measured_fraction_theta_full 0.996
_diffrn_measured_fraction_theta_max 0.996
_diffrn_measurement_device 'Nonius KappaCCD'
_diffrn_measurement_method '\w scans; 400 1.0\% rotations'
_diffrn_radiation_monochromator graphite
_diffrn_radiation_source 'fine-focus sealed tube'
_diffrn_radiation_type 'Mo K\a'
_diffrn_radiation_wavelength 0.71073
_diffrn_reflns_av_R_equivalents 0.0643
_diffrn_reflns_av_sigmaI/netI 0.0570
_diffrn_reflns_limit_h_max 6
_diffrn_reflns_limit_h_min -6
_diffrn_reflns_limit_k_max 9
_diffrn_reflns_limit_k_min -8
_diffrn_reflns_limit_l_max 18
_diffrn_reflns_limit_l_min -17
_diffrn_reflns_number 6146
_diffrn_reflns_theta_full 27.47
_diffrn_reflns_theta_max 27.47
_diffrn_reflns_theta_min 1.50
_diffrn_standards_decay_% 0
_diffrn_standards_number 0
_exptl_absorpt_coefficient_mu 1.204
_exptl_absorpt_correction_T_max 0.95456
_exptl_absorpt_correction_T_min 0.78625
_exptl_absorpt_correction_type gaussian
_exptl_absorpt_process_details 'SHELXTL (Sheldrick, 1996)'
_exptl_crystal_colour Green--yellow
_exptl_crystal_density_diffrn 1.404
_exptl_crystal_density_method 'not measured'
_exptl_crystal_description Needle
_exptl_crystal_F_000 203
_exptl_crystal_size_max 0.29
_exptl_crystal_size_mid 0.08
_exptl_crystal_size_min 0.04
_refine_diff_density_max 0.272
_refine_diff_density_min -0.505
_refine_ls_extinction_coef 0.032(7)
_refine_ls_extinction_expression Fc^*^=kFc[1+0.001xFc^2^\l^3^/sin(2\q)]^-1/4^
_refine_ls_extinction_method SHELXTL
_refine_ls_goodness_of_fit_all 1.069
_refine_ls_goodness_of_fit_ref 1.076
_refine_ls_hydrogen_treatment constr
_refine_ls_matrix_type full
_refine_ls_number_parameters 118
_refine_ls_number_reflns 2095
_refine_ls_number_restraints 0
_refine_ls_restrained_S_all 1.278
_refine_ls_restrained_S_obs 1.076
_refine_ls_R_factor_all 0.0803
_refine_ls_R_factor_gt 0.0482
_refine_ls_shift/su_max -0.001
_refine_ls_shift/su_mean 0.000
_refine_ls_structure_factor_coef Fsqd
_refine_ls_weighting_details 'w=1/[\s^2^(Fo^2^)+(0.0469P)^2^+0.197P] where P=(Fo^2^+2Fc^2^)/3'
_refine_ls_weighting_scheme calc
_refine_ls_wR_factor_all 0.1500
_refine_ls_wR_factor_ref 0.1074
_reflns_number_gt 1541
_reflns_number_total 2096
_reflns_threshold_expression I>2\s(I)
_cod_data_source_file fr1457.cif
_cod_data_source_block Ia
_cod_depositor_comments
;
The following automatic conversions were performed:
'_symmetry_cell_setting' value 'Triclinic' changed to 'triclinic'
according to '/home/saulius/struct/CIF-dictionaries/cif_core.dic'
dictionary named 'cif_core.dic' version 2.4.1 from 2010-06-29.

Automatic conversion script
Id: cif_fix_enum 1527 2010-12-29 10:47:43Z saulius 

The following automatic conversions were performed:

'_symmetry_cell_setting' value 'Triclinic' changed to 'triclinic'
according to /home/saulius/struct/CIF-dictionaries/cif_core.dic
dictionary named 'cif_core.dic' version 2.4.1 from
2010-06-29.

'_exptl_absorpt_correction_type' value 'Gaussian'
changed to 'gaussian' according to
/home/saulius/struct/CIF-dictionaries/cif_core.dic dictionary named
'cif_core.dic' version 2.4.1 from 2010-06-29.

Automatic conversion script
Id: cif_fix_values 1715 2011-07-08 13:25:40Z adriana 
;
_cod_database_code 2013781

loop_
_symmetry_equiv_pos_as_xyz
'x, y, z'
'-x, -y, -z'

loop_
_atom_site_aniso_label
_atom_site_aniso_U_11
_atom_site_aniso_U_22
_atom_site_aniso_U_33
_atom_site_aniso_U_12
_atom_site_aniso_U_13
_atom_site_aniso_U_23
Cu1 0.0534(3) 0.0577(4) 0.0546(4) -0.0146(2) 0.0048(2) -0.0090(3)
O1 0.0519(11) 0.0543(13) 0.0580(13) -0.0079(10) 0.0088(9) -0.0070(10)
O2 0.0574(12) 0.0581(13) 0.0591(13) -0.0143(10) 0.0058(10) -0.0021(10)
C1 0.0482(15) 0.048(2) 0.048(2) -0.0125(13) -0.0008(12) -0.0110(13)
C2 0.051(2) 0.051(2) 0.056(2) -0.0100(13) 0.0021(14) -0.0060(14)
C3 0.053(2) 0.056(2) 0.052(2) -0.0199(14) 0.0007(13) -0.0126(14)
C4 0.054(2) 0.062(2) 0.063(2) -0.0153(15) 0.0072(14) -0.021(2)
C5 0.057(2) 0.052(2) 0.068(2) -0.0086(14) 0.005(2) -0.014(2)
C6 0.060(2) 0.050(2) 0.063(2) -0.0109(14) -0.0004(15) -0.0047(15)
C7 0.051(2) 0.048(2) 0.049(2) -0.0147(13) -0.0018(13) -0.0082(13)
C8 0.058(2) 0.076(2) 0.062(2) -0.020(2) 0.010(2) -0.008(2)
C9 0.096(3) 0.076(3) 0.080(3) -0.038(2) 0.006(2) 0.000(2)
C10 0.110(3) 0.120(4) 0.055(2) -0.043(3) 0.006(2) -0.010(2)

loop_
_atom_site_label
_atom_site_fract_x
_atom_site_fract_y
_atom_site_fract_z
_atom_site_U_iso_or_equiv
_atom_site_thermal_displace_type
_atom_site_calc_flag
_atom_site_refinement_flags
_atom_site_occupancy
_atom_site_disorder_group
_atom_site_type_symbol
Cu1 0.0000 0.5000 1.0000 0.0568(3) Uani d S 1 . Cu
O1 0.1550(4) 0.6439(3) 0.8888(2) 0.0584(5) Uani d . 1 . O
O2 0.3359(4) 0.2814(3) 0.9917(2) 0.0613(6) Uani d . 1 . O
C1 0.3933(6) 0.5318(4) 0.8600(2) 0.0486(7) Uani d . 1 . C
C2 0.5254(6) 0.6159(5) 0.7781(2) 0.0553(7) Uani d . 1 . C
H2 0.4250 0.7501 0.7494 0.066 Uiso calc R 1 . H
C3 0.7790(6) 0.5386(5) 0.7304(2) 0.0529(7) Uani d . 1 . C
C4 0.9689(6) 0.3433(5) 0.7571(2) 0.0596(8) Uani d . 1 . C
H4 1.1307 0.3162 0.7187 0.072 Uiso calc R 1 . H
C5 0.9517(7) 0.1836(5) 0.8325(2) 0.0617(8) Uani d . 1 . C
H5 1.1036 0.0642 0.8367 0.074 Uiso calc R 1 . H
C6 0.7460(6) 0.1729(5) 0.9023(2) 0.0602(8) Uani d . 1 . C
H6 0.7777 0.0461 0.9451 0.072 Uiso calc R 1 . H
C7 0.4956(6) 0.3238(4) 0.9189(2) 0.0501(7) Uani d . 1 . C
C8 0.8502(7) 0.6808(6) 0.6402(3) 0.0675(9) Uani d . 1 . C
H8 1.0460 0.6193 0.6240 0.081 Uiso calc R 1 . H
C9 0.8097(9) 0.8972(6) 0.6569(3) 0.0845(11) Uani d . 1 . C
H9A 0.9002 0.8879 0.7155 0.127 Uiso calc R 1 . H
H9B 0.6165 0.9692 0.6640 0.127 Uiso calc R 1 . H
H9C 0.8867 0.9709 0.6016 0.127 Uiso calc R 1 . H
C10 0.6896(10) 0.6872(8) 0.5524(3) 0.0949(13) Uani d . 1 . C
H10A 0.7260 0.5491 0.5419 0.142 Uiso calc R 1 . H
H10B 0.7456 0.7687 0.4947 0.142 Uiso calc R 1 . H
H10C 0.4961 0.7477 0.5656 0.142 Uiso calc R 1 . H

loop_
_atom_type_symbol
_atom_type_description
_atom_type_scat_dispersion_real
_atom_type_scat_dispersion_imag
_atom_type_scat_source
C C 0.0033 0.0016 'International Tables Vol C Tables 4.2.6.8 and 6.1.1.4'
H H 0.0000 0.0000 'International Tables Vol C Tables 4.2.6.8 and 6.1.1.4'
O O 0.0106 0.0060 'International Tables Vol C Tables 4.2.6.8 and 6.1.1.4'
Cu Cu 0.3201 1.2651 'International Tables Vol C Tables 4.2.6.8 and 6.1.1.4'

loop_
_geom_angle_atom_site_label_1
_geom_angle_atom_site_label_2
_geom_angle_atom_site_label_3
_geom_angle_site_symmetry_1
_geom_angle_site_symmetry_3
_geom_angle
O2 Cu1 O2 2_567 . 180.0
O2 Cu1 O1 2_567 . 96.30(9)
O2 Cu1 O1 . . 83.70(9)
O2 Cu1 O1 2_567 2_567 83.70(9)
O2 Cu1 O1 . 2_567 96.30(9)
O1 Cu1 O1 . 2_567 180.0
C1 O1 Cu1 . . 113.0(2)
C7 O2 Cu1 . . 113.5(2)
O1 C1 C2 . . 118.9(3)
O1 C1 C7 . . 114.7(3)
C2 C1 C7 . . 126.4(3)
C1 C2 C3 . . 132.7(3)
C1 C2 H2 . . 113.7
C3 C2 H2 . . 113.7
C4 C3 C2 . . 125.8(3)
C4 C3 C8 . . 117.4(3)
C2 C3 C8 . . 116.8(3)
C5 C4 C3 . . 129.2(3)
C5 C4 H4 . . 115.4
C3 C4 H4 . . 115.4
C6 C5 C4 . . 130.3(3)
C6 C5 H5 . . 114.8
C4 C5 H5 . . 114.8
C5 C6 C7 . . 129.9(3)
C5 C6 H6 . . 115.0
C7 C6 H6 . . 115.0
O2 C7 C6 . . 119.3(3)
O2 C7 C1 . . 115.0(3)
C6 C7 C1 . . 125.7(3)
C9 C8 C3 . . 113.7(3)
C9 C8 C10 . . 111.4(3)
C3 C8 C10 . . 109.9(3)
C9 C8 H8 . . 107.1
C3 C8 H8 . . 107.1
C10 C8 H8 . . 107.1
C8 C9 H9A . . 109.5
C8 C9 H9B . . 109.5
H9A C9 H9B . . 109.5
C8 C9 H9C . . 109.5
H9A C9 H9C . . 109.5
H9B C9 H9C . . 109.5
C8 C10 H10A . . 109.5
C8 C10 H10B . . 109.5
H10A C10 H10B . . 109.5
C8 C10 H10C . . 109.5
H10A C10 H10C . . 109.5
H10B C10 H10C . . 109.5

loop_
_geom_bond_atom_site_label_1
_geom_bond_atom_site_label_2
_geom_bond_site_symmetry_2
_geom_bond_distance
_geom_bond_publ_flag
Cu1 O2 2_567 1.901(2) ?
Cu1 O2 . 1.901(2) ?
Cu1 O1 . 1.915(2) ?
Cu1 O1 2_567 1.915(2) ?
O1 C1 . 1.295(3) ?
O2 C7 . 1.289(4) ?
C1 C2 . 1.391(4) ?
C1 C7 . 1.460(4) ?
C2 C3 . 1.395(4) ?
C2 H2 . 0.93 ?
C3 C4 . 1.387(4) ?
C3 C8 . 1.523(4) ?
C4 C5 . 1.380(5) ?
C4 H4 . 0.93 ?
C5 C6 . 1.374(4) ?
C5 H5 . 0.93 ?
C6 C7 . 1.402(4) ?
C6 H6 . 0.93 ?
C8 C9 . 1.520(5) ?
C8 C10 . 1.527(5) ?
C8 H8 . 0.98 ?
C9 H9A . 0.96 ?
C9 H9B . 0.96 ?
C9 H9C . 0.96 ?
C10 H10A . 0.96 ?
C10 H10B . 0.96 ?
C10 H10C . 0.96 ?

loop_
_geom_torsion_atom_site_label_1
_geom_torsion_atom_site_label_2
_geom_torsion_atom_site_label_3
_geom_torsion_atom_site_label_4
_geom_torsion_site_symmetry_1
_geom_torsion
O2 Cu1 O1 C1 2_567 -177.9(2)
O2 Cu1 O1 C1 . 2.1(2)
O1 Cu1 O2 C7 . -2.4(2)
O1 Cu1 O2 C7 2_567 177.6(2)
Cu1 O1 C1 C2 . 178.2(2)
Cu1 O1 C1 C7 . -1.4(3)
O1 C1 C2 C3 . 178.9(3)
C7 C1 C2 C3 . -1.5(5)
C1 C2 C3 C4 . 0.4(5)
C1 C2 C3 C8 . 179.3(3)
C2 C3 C4 C5 . 1.5(5)
C8 C3 C4 C5 . -177.5(3)
C3 C4 C5 C6 . -0.7(6)
C4 C5 C6 C7 . -1.9(6)
Cu1 O2 C7 C6 . -177.7(2)
Cu1 O2 C7 C1 . 2.3(3)
C5 C6 C7 O2 . -177.6(3)
C5 C6 C7 C1 . 2.4(5)
O1 C1 C7 O2 . -0.5(4)
C2 C1 C7 O2 . 179.8(3)
O1 C1 C7 C6 . 179.5(3)
C2 C1 C7 C6 . -0.2(5)
C4 C3 C8 C9 . -131.5(3)
C2 C3 C8 C9 . 49.5(4)
C4 C3 C8 C10 . 102.8(3)
C2 C3 C8 C10 . -76.2(4)
